data_1569857
loop_
_publ_author_name
'Lin, Jieli'
'Liu, Shihua'
'Zhang, Jie'
'Gr&#xfc;tzmacher, Hansj&#xf6;rg'
'Su, Cheng-Yong'
'Li, Zhongshu'

_publ_section_title
;
 Room temperature stable <i>E</i>,<i>Z</i>-diphosphenes: their
 isomerization, coordination, and cycloaddition chemistry.
;
_journal_issue 39
_journal_name_full 'Chemical science'
_journal_page_first 10944
_journal_page_last 10952
_journal_paper_doi 10.1039/d3sc04506d
_journal_volume 14
_journal_year 2023
_chemical_formula_moiety 'C56 H78 N4 P2'
_chemical_formula_sum 'C56 H78 N4 P2'
_chemical_formula_weight 869.16
_space_group_crystal_system monoclinic
_space_group_IT_number 14
_space_group_name_Hall '-P 2ybc'
_space_group_name_H-M_alt 'P 1 21/c 1'
_atom_sites_solution_hydrogens geom
_atom_sites_solution_primary dual
_audit_creation_date 2022-11-08
_audit_creation_method
;
Olex2 1.5
(compiled 2021.12.09 svn.r5202d8cf for OlexSys, GUI svn.r6439)
;
_audit_update_record
;
2023-03-02 deposited with the CCDC.	2023-09-11 downloaded from the CCDC.
;
_cell_angle_alpha 90
_cell_angle_beta 94.360(4)
_cell_angle_gamma 90
_cell_formula_units_Z 4
_cell_length_a 10.7687(5)
_cell_length_b 13.0866(5)
_cell_length_c 36.6199(17)
_cell_measurement_reflns_used 21588
_cell_measurement_temperature 151(1)
_cell_measurement_theta_max 30.1780
_cell_measurement_theta_min 2.7540
_cell_volume 5145.7(4)
_computing_cell_refinement 'CrysAlisPro 1.171.41.22a (Rigaku OD, 2019)'
_computing_data_collection 'CrysAlisPro 1.171.41.22a (Rigaku OD, 2019)'
_computing_data_reduction 'CrysAlisPro 1.171.41.22a (Rigaku OD, 2019)'
_computing_molecular_graphics 'Olex2 1.5 (Dolomanov et al., 2009)'
_computing_publication_material 'Olex2 1.5 (Dolomanov et al., 2009)'
_computing_structure_refinement 'SHELXL 2014/7 (Sheldrick, 2015)'
_computing_structure_solution 'SHELXT 2014/4 (Sheldrick, 2014)'
_diffrn_ambient_environment N~2~
_diffrn_ambient_temperature 151(1)
_diffrn_detector 'CCD plate'
_diffrn_detector_area_resol_mean 5.8140
_diffrn_measured_fraction_theta_full 0.998
_diffrn_measured_fraction_theta_max 0.898
_diffrn_measurement_details
;
List of Runs (angles in degrees, time in seconds):

  # Type    Start    End  Width  t~exp~   \w     \q     \k     \f   Frames
#--------------------------------------------------------------------------
  1  \w    -58.00 -31.00   0.15   25.00    --    0.00 -77.00  60.00  180
  2  \w      1.00  26.05   0.15   25.00    --    0.00 -77.00  60.00  167
  3  \w    -17.00  20.05   0.15   25.00    --    0.00  38.00 -30.00  247
  4  \w     27.00  52.05   0.15   25.00    --    0.00  38.00 -30.00  167
  5  \w    -76.00 -28.90   0.15   25.00    --    0.00 -19.00   0.00  314
  6  \w    -25.00  11.00   0.15   25.00    --    0.00 -19.00   0.00  240
  7  \w     -2.00  24.10   0.15   25.00    --    0.00  57.00-120.00  174
  8  \w     40.00  76.00   0.15   25.00    --    0.00  57.00-120.00  240
  9  \w    -76.00 -51.85   0.15   25.00    --    0.00 -82.00 -60.00  161
 10  \w      3.00  28.05   0.15   25.00    --    0.00 -82.00 -60.00  167
 11  \w    -18.00   8.10   0.15   25.00    --    0.00  44.00  82.57  174
;
_diffrn_measurement_device 'four-circle diffractometer'
_diffrn_measurement_device_type 'XtaLAB AFC12 (RINC): Kappa dual offset/far'
_diffrn_measurement_method '\w scans'
_diffrn_orient_matrix_type 'CrysAlisPro convention (1999,Acta A55,543-557)'
_diffrn_orient_matrix_UB_11 0.0217893000
_diffrn_orient_matrix_UB_12 -0.0010106000
_diffrn_orient_matrix_UB_13 -0.0177903000
_diffrn_orient_matrix_UB_21 0.0147261000
_diffrn_orient_matrix_UB_22 -0.0525590000
_diffrn_orient_matrix_UB_23 0.0021760000
_diffrn_orient_matrix_UB_31 -0.0606363000
_diffrn_orient_matrix_UB_32 -0.0131095000
_diffrn_orient_matrix_UB_33 -0.0074865000
_diffrn_radiation_monochromator mirror
_diffrn_radiation_probe x-ray
_diffrn_radiation_type 'Mo K\a'
_diffrn_radiation_wavelength 0.71073
_diffrn_reflns_av_R_equivalents 0.0691
_diffrn_reflns_av_unetI/netI 0.0585
_diffrn_reflns_Laue_measured_fraction_full 0.998
_diffrn_reflns_Laue_measured_fraction_max 0.898
_diffrn_reflns_limit_h_max 15
_diffrn_reflns_limit_h_min -13
_diffrn_reflns_limit_k_max 18
_diffrn_reflns_limit_k_min -18
_diffrn_reflns_limit_l_max 48
_diffrn_reflns_limit_l_min -50
_diffrn_reflns_number 65194
_diffrn_reflns_point_group_measured_fraction_full 0.998
_diffrn_reflns_point_group_measured_fraction_max 0.898
_diffrn_reflns_theta_full 25.242
_diffrn_reflns_theta_max 29.927
_diffrn_reflns_theta_min 2.548
_diffrn_source 'micro-focus sealed X-ray tube'
_diffrn_source_type 'Rigaku (Mo) X-ray Source'
_exptl_absorpt_coefficient_mu 0.124
_exptl_absorpt_correction_T_max 1.00000
_exptl_absorpt_correction_T_min 0.81837
_exptl_absorpt_correction_type multi-scan
_exptl_absorpt_process_details
;
CrysAlisPro 1.171.41.22a (Rigaku Oxford Diffraction, 2019)
Empirical absorption correction using spherical harmonics,
 implemented in SCALE3 ABSPACK scaling algorithm.
;
_exptl_crystal_colour 'clear orangish orange'
_exptl_crystal_colour_lustre clear
_exptl_crystal_colour_modifier orangish
_exptl_crystal_colour_primary orange
_exptl_crystal_density_diffrn 1.122
_exptl_crystal_description block
_exptl_crystal_F_000 1888
_exptl_crystal_size_max 0.02
_exptl_crystal_size_mid 0.02
_exptl_crystal_size_min 0.01
_refine_diff_density_max 0.335
_refine_diff_density_min -0.332
_refine_diff_density_rms 0.051
_refine_ls_extinction_method none
_refine_ls_goodness_of_fit_ref 1.014
_refine_ls_hydrogen_treatment constr
_refine_ls_matrix_type full
_refine_ls_number_parameters 575
_refine_ls_number_reflns 13404
_refine_ls_number_restraints 0
_refine_ls_restrained_S_all 1.014
_refine_ls_R_factor_all 0.0792
_refine_ls_R_factor_gt 0.0519
_refine_ls_shift/su_max 0.001
_refine_ls_shift/su_mean 0.000
_refine_ls_structure_factor_coef Fsqd
_refine_ls_weighting_details 'w=1/[\s^2^(Fo^2^)+(0.0483P)^2^+2.0792P] where P=(Fo^2^+2Fc^2^)/3'
_refine_ls_weighting_scheme calc
_refine_ls_wR_factor_gt 0.1109
_refine_ls_wR_factor_ref 0.1186
_reflns_Friedel_coverage 0.000
_reflns_number_gt 9548
_reflns_number_total 13404
_reflns_threshold_expression 'I > 2\s(I)'
_cod_data_source_file d3sc04506d2.cif
_cod_data_source_block Z-2b
_cod_depositor_comments 'Adding full bibliography for 1569855--1569860.cif.'
_cod_database_code 1569857
_shelx_shelxl_version_number 2014/7
_shelx_space_group_comment
;
The symmetry employed for this shelxl refinement is uniquely defined
by the following loop, which should always be used as a source of
symmetry information in preference to the above space-group names.
They are only intended as comments.
;
_shelx_estimated_absorpt_t_max 0.999
_shelx_estimated_absorpt_t_min 0.998
_olex2_refinement_description
;
1. Fixed Uiso
 At 1.2 times of:
  All C(H) groups, All C(H,H) groups
 At 1.5 times of:
  All C(H,H,H) groups
2.a Ternary CH refined with riding coordinates:
 C16(H16), C19(H19), C28(H28), C31(H31), C40(H40), C43(H43), C52(H52), C55(H55)
2.b Secondary CH2 refined with riding coordinates:
 C5(H5A,H5B), C6(H6A,H6B), C7(H7A,H7B), C8(H8A,H8B)
2.c Aromatic/amide H refined with riding coordinates:
 C1(H1), C3(H3), C11(H11), C12(H12), C13(H13), C23(H23), C24(H24), C25(H25),
 C35(H35), C36(H36), C37(H37), C47(H47), C48(H48), C49(H49)
2.d Idealised Me refined as rotating group:
 C15(H15A,H15B,H15C), C17(H17A,H17B,H17C), C18(H18A,H18B,H18C), C20(H20A,H20B,
 H20C), C27(H27A,H27B,H27C), C29(H29A,H29B,H29C), C30(H30A,H30B,H30C), C32(H32A,
 H32B,H32C), C39(H39A,H39B,H39C), C41(H41A,H41B,H41C), C42(H42A,H42B,H42C),
 C44(H44A,H44B,H44C), C51(H51A,H51B,H51C), C53(H53A,H53B,H53C), C54(H54A,H54B,
 H54C), C56(H56A,H56B,H56C)
;
_olex2_submission_special_instructions 'No special instructions were received'
_oxdiff_exptl_absorpt_empirical_details
;
Empirical correction (ABSPACK) includes:
- Absorption correction using spherical harmonics
- Frame scaling
;
_oxdiff_exptl_absorpt_empirical_full_max 1.900
_oxdiff_exptl_absorpt_empirical_full_min 0.904

loop_
_space_group_symop_operation_xyz
'x, y, z'
'-x, y+1/2, -z+1/2'
'-x, -y, -z'
'x, -y-1/2, z-1/2'

loop_
_atom_site_label
_atom_site_type_symbol
_atom_site_fract_x
_atom_site_fract_y
_atom_site_fract_z
_atom_site_U_iso_or_equiv
_atom_site_adp_type
_atom_site_occupancy
_atom_site_site_symmetry_order
_atom_site_calc_flag
_atom_site_refinement_flags_posn
_atom_site_refinement_flags_adp
_atom_site_refinement_flags_occupancy
_atom_site_disorder_assembly
_atom_site_disorder_group
P1 P 0.18546(4) 0.53600(3) 0.39619(2) 0.01870(9) Uani 1 1 d . . . . .
P2 P 0.24507(4) 0.41124(3) 0.42693(2) 0.01833(9) Uani 1 1 d . . . . .
N1 N 0.21788(12) 0.72032(10) 0.33570(4) 0.0161(3) Uani 1 1 d . . . . .
N2 N 0.30221(12) 0.61664(10) 0.29560(3) 0.0168(3) Uani 1 1 d . . . . .
N3 N 0.36031(11) 0.18789(10) 0.44101(4) 0.0169(3) Uani 1 1 d . . . . .
N4 N 0.54196(11) 0.22389(10) 0.41819(4) 0.0176(3) Uani 1 1 d . . . . .
C1 C 0.26112(14) 0.53994(12) 0.35450(4) 0.0163(3) Uani 1 1 d . . . . .
H1 H 0.3065 0.4810 0.3483 0.020 Uiso 1 1 calc R U . . .
C2 C 0.25929(13) 0.62062(12) 0.33073(4) 0.0150(3) Uani 1 1 d . . . . .
C3 C 0.37990(14) 0.35553(12) 0.41024(4) 0.0168(3) Uani 1 1 d . . . . .
H3 H 0.4227 0.3913 0.3924 0.020 Uiso 1 1 calc R U . . .
C4 C 0.42404(13) 0.26201(12) 0.42240(4) 0.0157(3) Uani 1 1 d . . . . .
C5 C 0.43503(15) 0.09400(13) 0.44519(5) 0.0247(4) Uani 1 1 d . . . . .
H5A H 0.4069 0.0425 0.4266 0.030 Uiso 1 1 calc R U . . .
H5B H 0.4306 0.0641 0.4699 0.030 Uiso 1 1 calc R U . . .
C6 C 0.56608(15) 0.13114(13) 0.43949(5) 0.0225(3) Uani 1 1 d . . . . .
H6A H 0.6134 0.1460 0.4631 0.027 Uiso 1 1 calc R U . . .
H6B H 0.6124 0.0804 0.4258 0.027 Uiso 1 1 calc R U . . .
C7 C 0.25495(16) 0.78621(12) 0.30587(4) 0.0212(3) Uani 1 1 d . . . . .
H7A H 0.3348 0.8212 0.3127 0.025 Uiso 1 1 calc R U . . .
H7B H 0.1902 0.8379 0.2990 0.025 Uiso 1 1 calc R U . . .
C8 C 0.26799(15) 0.71008(12) 0.27516(4) 0.0205(3) Uani 1 1 d . . . . .
H8A H 0.1886 0.7016 0.2600 0.025 Uiso 1 1 calc R U . . .
H8B H 0.3340 0.7309 0.2593 0.025 Uiso 1 1 calc R U . . .
C9 C 0.21233(14) 0.76771(11) 0.37123(4) 0.0163(3) Uani 1 1 d . . . . .
C10 C 0.32161(14) 0.78296(12) 0.39412(5) 0.0195(3) Uani 1 1 d . . . . .
C11 C 0.31052(16) 0.83187(13) 0.42758(5) 0.0247(4) Uani 1 1 d . . . . .
H11 H 0.3825 0.8410 0.4439 0.030 Uiso 1 1 calc R U . . .
C12 C 0.19627(17) 0.86749(14) 0.43753(5) 0.0272(4) Uani 1 1 d . . . . .
H12 H 0.1905 0.9004 0.4605 0.033 Uiso 1 1 calc R U . . .
C13 C 0.09030(16) 0.85474(13) 0.41373(5) 0.0231(3) Uani 1 1 d . . . . .
H13 H 0.0128 0.8806 0.4204 0.028 Uiso 1 1 calc R U . . .
C14 C 0.09588(14) 0.80472(12) 0.38029(4) 0.0179(3) Uani 1 1 d . . . . .
C15 C -0.0816(2) 0.68894(17) 0.35779(8) 0.0517(7) Uani 1 1 d . . . . .
H15A H -0.0216 0.6347 0.3536 0.077 Uiso 1 1 calc R U . . .
H15B H -0.1533 0.6831 0.3397 0.077 Uiso 1 1 calc R U . . .
H15C H -0.1098 0.6822 0.3825 0.077 Uiso 1 1 calc R U . . .
C16 C -0.02018(14) 0.79233(13) 0.35395(5) 0.0224(3) Uani 1 1 d . . . . .
H16 H 0.0079 0.7958 0.3286 0.027 Uiso 1 1 calc R U . . .
C17 C -0.11398(17) 0.87845(16) 0.35734(6) 0.0346(4) Uani 1 1 d . . . . .
H17A H -0.1501 0.8735 0.3810 0.052 Uiso 1 1 calc R U . . .
H17B H -0.1802 0.8728 0.3376 0.052 Uiso 1 1 calc R U . . .
H17C H -0.0719 0.9445 0.3556 0.052 Uiso 1 1 calc R U . . .
C18 C 0.51391(18) 0.67731(17) 0.41104(6) 0.0400(5) Uani 1 1 d . . . . .
H18A H 0.5277 0.7112 0.4349 0.060 Uiso 1 1 calc R U . . .
H18B H 0.5940 0.6557 0.4026 0.060 Uiso 1 1 calc R U . . .
H18C H 0.4606 0.6174 0.4134 0.060 Uiso 1 1 calc R U . . .
C19 C 0.45036(15) 0.75194(14) 0.38323(5) 0.0259(4) Uani 1 1 d . . . . .
H19 H 0.4391 0.7160 0.3591 0.031 Uiso 1 1 calc R U . . .
C20 C 0.53178(18) 0.84636(17) 0.37818(7) 0.0416(5) Uani 1 1 d . . . . .
H20A H 0.4904 0.8913 0.3596 0.062 Uiso 1 1 calc R U . . .
H20B H 0.6126 0.8249 0.3702 0.062 Uiso 1 1 calc R U . . .
H20C H 0.5443 0.8832 0.4015 0.062 Uiso 1 1 calc R U . . .
C21 C 0.31232(14) 0.52275(12) 0.27581(4) 0.0178(3) Uani 1 1 d . . . . .
C22 C 0.20518(15) 0.46770(13) 0.26353(4) 0.0212(3) Uani 1 1 d . . . . .
C23 C 0.22129(18) 0.37822(15) 0.24349(5) 0.0305(4) Uani 1 1 d . . . . .
H23 H 0.1506 0.3382 0.2357 0.037 Uiso 1 1 calc R U . . .
C24 C 0.33806(19) 0.34710(15) 0.23489(5) 0.0345(4) Uani 1 1 d . . . . .
H24 H 0.3469 0.2864 0.2211 0.041 Uiso 1 1 calc R U . . .
C25 C 0.44269(17) 0.40420(15) 0.24633(5) 0.0303(4) Uani 1 1 d . . . . .
H25 H 0.5223 0.3829 0.2398 0.036 Uiso 1 1 calc R U . . .
C26 C 0.43246(15) 0.49215(13) 0.26729(4) 0.0216(3) Uani 1 1 d . . . . .
C27 C 0.58157(17) 0.53334(16) 0.32191(5) 0.0332(4) Uani 1 1 d . . . . .
H27A H 0.6085 0.4621 0.3250 0.050 Uiso 1 1 calc R U . . .
H27B H 0.5093 0.5454 0.3361 0.050 Uiso 1 1 calc R U . . .
H27C H 0.6497 0.5789 0.3307 0.050 Uiso 1 1 calc R U . . .
C28 C 0.54590(15) 0.55463(15) 0.28132(5) 0.0276(4) Uani 1 1 d . . . . .
H28 H 0.5223 0.6284 0.2791 0.033 Uiso 1 1 calc R U . . .
C29 C 0.65938(18) 0.5383(2) 0.25902(7) 0.0484(6) Uani 1 1 d . . . . .
H29A H 0.7245 0.5876 0.2669 0.073 Uiso 1 1 calc R U . . .
H29B H 0.6348 0.5482 0.2329 0.073 Uiso 1 1 calc R U . . .
H29C H 0.6912 0.4687 0.2630 0.073 Uiso 1 1 calc R U . . .
C30 C 0.00018(18) 0.42516(17) 0.29023(6) 0.0382(5) Uani 1 1 d . . . . .
H30A H -0.0817 0.4531 0.2947 0.057 Uiso 1 1 calc R U . . .
H30B H 0.0456 0.4084 0.3137 0.057 Uiso 1 1 calc R U . . .
H30C H -0.0105 0.3632 0.2753 0.057 Uiso 1 1 calc R U . . .
C31 C 0.07386(15) 0.50442(14) 0.26999(5) 0.0234(3) Uani 1 1 d . . . . .
H31 H 0.0816 0.5674 0.2854 0.028 Uiso 1 1 calc R U . . .
C32 C 0.00356(16) 0.53310(17) 0.23316(5) 0.0327(4) Uani 1 1 d . . . . .
H32A H -0.0080 0.4719 0.2179 0.049 Uiso 1 1 calc R U . . .
H32B H 0.0519 0.5838 0.2206 0.049 Uiso 1 1 calc R U . . .
H32C H -0.0779 0.5619 0.2376 0.049 Uiso 1 1 calc R U . . .
C33 C 0.22656(14) 0.17281(12) 0.43569(4) 0.0169(3) Uani 1 1 d . . . . .
C34 C 0.15881(15) 0.17089(13) 0.46699(5) 0.0209(3) Uani 1 1 d . . . . .
C35 C 0.03119(16) 0.15080(14) 0.46236(5) 0.0281(4) Uani 1 1 d . . . . .
H35 H -0.0158 0.1475 0.4833 0.034 Uiso 1 1 calc R U . . .
C36 C -0.02807(15) 0.13569(15) 0.42795(5) 0.0294(4) Uani 1 1 d . . . . .
H36 H -0.1154 0.1240 0.4253 0.035 Uiso 1 1 calc R U . . .
C37 C 0.04033(15) 0.13766(14) 0.39736(5) 0.0258(4) Uani 1 1 d . . . . .
H37 H -0.0011 0.1276 0.3738 0.031 Uiso 1 1 calc R U . . .
C38 C 0.16907(14) 0.15411(12) 0.40049(4) 0.0192(3) Uani 1 1 d . . . . .
C39 C 0.23542(18) 0.04082(14) 0.34978(5) 0.0278(4) Uani 1 1 d . . . . .
H39A H 0.1490 0.0228 0.3421 0.042 Uiso 1 1 calc R U . . .
H39B H 0.2689 -0.0078 0.3683 0.042 Uiso 1 1 calc R U . . .
H39C H 0.2855 0.0383 0.3285 0.042 Uiso 1 1 calc R U . . .
C40 C 0.23993(15) 0.14935(13) 0.36597(4) 0.0206(3) Uani 1 1 d . . . . .
H40 H 0.3290 0.1666 0.3730 0.025 Uiso 1 1 calc R U . . .
C41 C 0.18951(18) 0.22747(14) 0.33741(5) 0.0307(4) Uani 1 1 d . . . . .
H41A H 0.2385 0.2242 0.3160 0.046 Uiso 1 1 calc R U . . .
H41B H 0.1956 0.2962 0.3480 0.046 Uiso 1 1 calc R U . . .
H41C H 0.1022 0.2120 0.3300 0.046 Uiso 1 1 calc R U . . .
C42 C 0.1506(2) 0.27551(17) 0.52471(6) 0.0375(5) Uani 1 1 d . . . . .
H42A H 0.1430 0.3363 0.5091 0.056 Uiso 1 1 calc R U . . .
H42B H 0.1973 0.2928 0.5479 0.056 Uiso 1 1 calc R U . . .
H42C H 0.0673 0.2512 0.5296 0.056 Uiso 1 1 calc R U . . .
C43 C 0.21929(16) 0.19146(16) 0.50532(5) 0.0283(4) Uani 1 1 d . . . . .
H43 H 0.3064 0.2154 0.5028 0.034 Uiso 1 1 calc R U . . .
C44 C 0.2260(2) 0.09307(18) 0.52819(6) 0.0418(5) Uani 1 1 d . . . . .
H44A H 0.1418 0.0663 0.5301 0.063 Uiso 1 1 calc R U . . .
H44B H 0.2644 0.1079 0.5527 0.063 Uiso 1 1 calc R U . . .
H44C H 0.2761 0.0421 0.5163 0.063 Uiso 1 1 calc R U . . .
C45 C 0.64481(13) 0.28129(12) 0.40578(4) 0.0171(3) Uani 1 1 d . . . . .
C46 C 0.68291(14) 0.25876(13) 0.37081(4) 0.0208(3) Uani 1 1 d . . . . .
C47 C 0.78561(16) 0.31065(15) 0.35905(5) 0.0279(4) Uani 1 1 d . . . . .
H47 H 0.8128 0.2968 0.3355 0.034 Uiso 1 1 calc R U . . .
C48 C 0.84860(17) 0.38236(16) 0.38140(5) 0.0326(4) Uani 1 1 d . . . . .
H48 H 0.9180 0.4176 0.3730 0.039 Uiso 1 1 calc R U . . .
C49 C 0.81077(17) 0.40265(15) 0.41581(5) 0.0313(4) Uani 1 1 d . . . . .
H49 H 0.8550 0.4518 0.4308 0.038 Uiso 1 1 calc R U . . .
C50 C 0.70859(15) 0.35238(13) 0.42917(4) 0.0219(3) Uani 1 1 d . . . . .
C51 C 0.7800(2) 0.3436(2) 0.49604(6) 0.0449(5) Uani 1 1 d . . . . .
H51A H 0.7996 0.2710 0.4932 0.067 Uiso 1 1 calc R U . . .
H51B H 0.7547 0.3558 0.5208 0.067 Uiso 1 1 calc R U . . .
H51C H 0.8538 0.3847 0.4921 0.067 Uiso 1 1 calc R U . . .
C52 C 0.67345(17) 0.37348(14) 0.46793(5) 0.0260(4) Uani 1 1 d . . . . .
H52 H 0.5997 0.3300 0.4724 0.031 Uiso 1 1 calc R U . . .
C53 C 0.6368(2) 0.48499(16) 0.47303(6) 0.0406(5) Uani 1 1 d . . . . .
H53A H 0.7055 0.5295 0.4670 0.061 Uiso 1 1 calc R U . . .
H53B H 0.6186 0.4963 0.4985 0.061 Uiso 1 1 calc R U . . .
H53C H 0.5626 0.5007 0.4568 0.061 Uiso 1 1 calc R U . . .
C54 C 0.5346(2) 0.23441(17) 0.31546(6) 0.0392(5) Uani 1 1 d . . . . .
H54A H 0.5888 0.2743 0.3005 0.059 Uiso 1 1 calc R U . . .
H54B H 0.4752 0.2801 0.3262 0.059 Uiso 1 1 calc R U . . .
H54C H 0.4892 0.1834 0.3001 0.059 Uiso 1 1 calc R U . . .
C55 C 0.61380(16) 0.18048(14) 0.34605(5) 0.0259(4) Uani 1 1 d . . . . .
H55 H 0.5562 0.1418 0.3612 0.031 Uiso 1 1 calc R U . . .
C56 C 0.7018(2) 0.10346(19) 0.33024(7) 0.0517(6) Uani 1 1 d . . . . .
H56A H 0.6531 0.0526 0.3157 0.078 Uiso 1 1 calc R U . . .
H56B H 0.7510 0.0693 0.3503 0.078 Uiso 1 1 calc R U . . .
H56C H 0.7577 0.1391 0.3146 0.078 Uiso 1 1 calc R U . . .

loop_
_atom_site_aniso_label
_atom_site_aniso_U_11
_atom_site_aniso_U_22
_atom_site_aniso_U_33
_atom_site_aniso_U_23
_atom_site_aniso_U_13
_atom_site_aniso_U_12
P1 0.0214(2) 0.0177(2) 0.0175(2) 0.00367(16) 0.00492(15) 0.00395(16)
P2 0.0225(2) 0.01715(19) 0.01577(19) 0.00349(16) 0.00462(15) 0.00231(16)
N1 0.0184(6) 0.0148(6) 0.0154(6) 0.0027(5) 0.0030(5) 0.0023(5)
N2 0.0199(6) 0.0164(6) 0.0145(6) 0.0024(5) 0.0040(5) 0.0029(5)
N3 0.0162(6) 0.0167(6) 0.0178(7) 0.0048(5) 0.0005(5) -0.0002(5)
N4 0.0157(6) 0.0162(6) 0.0209(7) 0.0041(5) 0.0016(5) 0.0011(5)
C1 0.0180(7) 0.0158(7) 0.0151(7) 0.0004(6) 0.0008(6) 0.0020(6)
C2 0.0124(6) 0.0173(7) 0.0154(7) -0.0005(6) 0.0012(5) 0.0007(5)
C3 0.0178(7) 0.0165(7) 0.0163(7) 0.0020(6) 0.0016(6) -0.0005(6)
C4 0.0166(7) 0.0175(7) 0.0127(7) 0.0002(6) 0.0005(5) -0.0015(6)
C5 0.0211(8) 0.0195(8) 0.0336(9) 0.0100(7) 0.0021(7) 0.0014(6)
C6 0.0203(8) 0.0191(8) 0.0279(9) 0.0072(7) 0.0002(6) 0.0022(6)
C7 0.0274(8) 0.0178(8) 0.0190(8) 0.0050(6) 0.0048(6) 0.0022(6)
C8 0.0256(8) 0.0201(8) 0.0163(8) 0.0058(6) 0.0049(6) 0.0026(6)
C9 0.0195(7) 0.0127(7) 0.0168(7) 0.0020(6) 0.0026(6) 0.0000(6)
C10 0.0206(7) 0.0150(7) 0.0227(8) 0.0027(6) 0.0002(6) -0.0010(6)
C11 0.0296(9) 0.0229(8) 0.0206(8) 0.0011(7) -0.0049(7) -0.0034(7)
C12 0.0392(10) 0.0248(9) 0.0178(8) -0.0030(7) 0.0040(7) -0.0027(7)
C13 0.0273(8) 0.0221(8) 0.0207(8) -0.0003(7) 0.0079(7) 0.0017(7)
C14 0.0198(7) 0.0163(7) 0.0178(8) 0.0021(6) 0.0037(6) 0.0000(6)
C15 0.0372(11) 0.0338(12) 0.0795(18) 0.0053(12) -0.0245(12) -0.0085(9)
C16 0.0185(7) 0.0267(9) 0.0222(8) -0.0014(7) 0.0014(6) 0.0046(6)
C17 0.0232(9) 0.0349(10) 0.0449(12) -0.0031(9) -0.0024(8) 0.0098(8)
C18 0.0295(10) 0.0416(12) 0.0466(13) 0.0026(10) -0.0109(9) 0.0087(9)
C19 0.0171(8) 0.0284(9) 0.0314(10) -0.0009(7) -0.0020(7) 0.0002(7)
C20 0.0232(9) 0.0429(12) 0.0589(14) -0.0014(11) 0.0041(9) -0.0091(8)
C21 0.0215(7) 0.0197(8) 0.0122(7) 0.0028(6) 0.0019(6) 0.0053(6)
C22 0.0245(8) 0.0234(8) 0.0151(7) 0.0028(6) -0.0021(6) 0.0023(6)
C23 0.0379(10) 0.0272(9) 0.0249(9) -0.0034(7) -0.0080(8) 0.0026(8)
C24 0.0511(12) 0.0287(10) 0.0226(9) -0.0076(8) -0.0045(8) 0.0148(9)
C25 0.0332(9) 0.0351(10) 0.0229(9) -0.0001(8) 0.0041(7) 0.0177(8)
C26 0.0227(8) 0.0249(8) 0.0176(8) 0.0048(6) 0.0036(6) 0.0075(6)
C27 0.0228(9) 0.0391(11) 0.0369(11) -0.0049(9) -0.0025(7) -0.0017(8)
C28 0.0188(8) 0.0304(9) 0.0346(10) 0.0055(8) 0.0080(7) 0.0052(7)
C29 0.0251(10) 0.0673(16) 0.0550(14) 0.0104(12) 0.0178(9) 0.0093(10)
C30 0.0303(10) 0.0453(12) 0.0390(11) 0.0159(10) 0.0025(8) -0.0050(9)
C31 0.0195(8) 0.0299(9) 0.0204(8) 0.0039(7) -0.0012(6) -0.0012(7)
C32 0.0228(8) 0.0485(12) 0.0260(9) 0.0088(9) -0.0036(7) 0.0010(8)
C33 0.0168(7) 0.0138(7) 0.0201(8) 0.0035(6) 0.0003(6) -0.0008(6)
C34 0.0213(8) 0.0211(8) 0.0204(8) 0.0028(6) 0.0015(6) -0.0018(6)
C35 0.0212(8) 0.0312(10) 0.0327(10) 0.0020(8) 0.0078(7) -0.0012(7)
C36 0.0156(8) 0.0335(10) 0.0388(11) -0.0001(8) -0.0005(7) -0.0027(7)
C37 0.0229(8) 0.0268(9) 0.0266(9) -0.0002(7) -0.0057(7) -0.0019(7)
C38 0.0215(8) 0.0145(7) 0.0213(8) 0.0019(6) 0.0001(6) 0.0002(6)
C39 0.0388(10) 0.0246(9) 0.0201(8) -0.0019(7) 0.0018(7) -0.0027(8)
C40 0.0258(8) 0.0205(8) 0.0149(7) 0.0009(6) -0.0017(6) -0.0025(6)
C41 0.0412(10) 0.0267(9) 0.0231(9) 0.0055(7) -0.0052(8) -0.0031(8)
C42 0.0444(11) 0.0394(11) 0.0293(10) -0.0057(9) 0.0073(8) -0.0100(9)
C43 0.0241(8) 0.0422(11) 0.0191(8) 0.0013(8) 0.0048(7) -0.0046(8)
C44 0.0482(12) 0.0523(14) 0.0250(10) 0.0104(9) 0.0027(9) 0.0095(10)
C45 0.0141(7) 0.0188(8) 0.0181(8) 0.0038(6) 0.0000(6) 0.0007(6)
C46 0.0189(7) 0.0246(8) 0.0185(8) 0.0026(6) -0.0012(6) 0.0039(6)
C47 0.0230(8) 0.0410(11) 0.0205(8) 0.0054(8) 0.0058(7) 0.0015(7)
C48 0.0224(8) 0.0445(11) 0.0313(10) 0.0098(9) 0.0038(7) -0.0099(8)
C49 0.0277(9) 0.0355(10) 0.0298(10) 0.0027(8) -0.0042(7) -0.0126(8)
C50 0.0226(8) 0.0235(8) 0.0191(8) 0.0025(7) -0.0011(6) -0.0015(6)
C51 0.0528(13) 0.0574(14) 0.0233(10) 0.0030(10) -0.0055(9) 0.0144(11)
C52 0.0324(9) 0.0262(9) 0.0192(8) -0.0009(7) 0.0006(7) -0.0039(7)
C53 0.0563(13) 0.0339(11) 0.0308(11) -0.0059(9) -0.0014(9) 0.0043(10)
C54 0.0433(11) 0.0404(12) 0.0314(11) -0.0062(9) -0.0133(9) 0.0057(9)
C55 0.0303(9) 0.0277(9) 0.0195(8) -0.0018(7) 0.0010(7) 0.0016(7)
C56 0.0541(14) 0.0443(13) 0.0550(15) -0.0214(11) -0.0068(11) 0.0192(11)

loop_
_atom_type_symbol
_atom_type_description
_atom_type_scat_dispersion_real
_atom_type_scat_dispersion_imag
_atom_type_scat_source
C C 0.0033 0.0016 'International Tables Vol C Tables 4.2.6.8 and 6.1.1.4'
H H 0.0000 0.0000 'International Tables Vol C Tables 4.2.6.8 and 6.1.1.4'
N N 0.0061 0.0033 'International Tables Vol C Tables 4.2.6.8 and 6.1.1.4'
P P 0.1023 0.0942 'International Tables Vol C Tables 4.2.6.8 and 6.1.1.4'

loop_
_geom_angle_atom_site_label_1
_geom_angle_atom_site_label_2
_geom_angle_atom_site_label_3
_geom_angle
_geom_angle_site_symmetry_1
_geom_angle_site_symmetry_3
_geom_angle_publ_flag
C1 P1 P2 110.31(5) . . ?
C3 P2 P1 111.53(5) . . ?
C2 N1 C7 110.11(12) . . ?
C2 N1 C9 123.63(12) . . ?
C9 N1 C7 116.67(12) . . ?
C2 N2 C8 110.49(12) . . ?
C2 N2 C21 122.60(13) . . ?
C21 N2 C8 118.84(12) . . ?
C4 N3 C5 110.25(12) . . ?
C4 N3 C33 123.27(12) . . ?
C33 N3 C5 115.45(12) . . ?
C4 N4 C6 111.65(13) . . ?
C4 N4 C45 125.55(13) . . ?
C45 N4 C6 119.60(12) . . ?
P1 C1 H1 117.2 . . ?
C2 C1 P1 125.54(12) . . ?
C2 C1 H1 117.2 . . ?
N1 C2 N2 106.61(13) . . ?
C1 C2 N1 128.91(14) . . ?
C1 C2 N2 124.49(14) . . ?
P2 C3 H3 119.1 . . ?
C4 C3 P2 121.75(12) . . ?
C4 C3 H3 119.1 . . ?
N4 C4 N3 107.05(13) . . ?
C3 C4 N3 127.31(14) . . ?
C3 C4 N4 125.63(14) . . ?
N3 C5 H5A 111.2 . . ?
N3 C5 H5B 111.2 . . ?
N3 C5 C6 102.99(13) . . ?
H5A C5 H5B 109.1 . . ?
C6 C5 H5A 111.2 . . ?
C6 C5 H5B 111.2 . . ?
N4 C6 C5 102.14(12) . . ?
N4 C6 H6A 111.3 . . ?
N4 C6 H6B 111.3 . . ?
C5 C6 H6A 111.3 . . ?
C5 C6 H6B 111.3 . . ?
H6A C6 H6B 109.2 . . ?
N1 C7 H7A 111.3 . . ?
N1 C7 H7B 111.3 . . ?
N1 C7 C8 102.19(13) . . ?
H7A C7 H7B 109.2 . . ?
C8 C7 H7A 111.3 . . ?
C8 C7 H7B 111.3 . . ?
N2 C8 C7 101.73(12) . . ?
N2 C8 H8A 111.4 . . ?
N2 C8 H8B 111.4 . . ?
C7 C8 H8A 111.4 . . ?
C7 C8 H8B 111.4 . . ?
H8A C8 H8B 109.3 . . ?
C10 C9 N1 120.46(14) . . ?
C10 C9 C14 122.08(14) . . ?
C14 C9 N1 117.26(13) . . ?
C9 C10 C19 122.83(15) . . ?
C11 C10 C9 117.70(15) . . ?
C11 C10 C19 119.43(14) . . ?
C10 C11 H11 119.3 . . ?
C12 C11 C10 121.36(15) . . ?
C12 C11 H11 119.3 . . ?
C11 C12 H12 120.1 . . ?
C11 C12 C13 119.71(16) . . ?
C13 C12 H12 120.1 . . ?
C12 C13 H13 119.4 . . ?
C12 C13 C14 121.20(16) . . ?
C14 C13 H13 119.4 . . ?
C9 C14 C16 121.03(14) . . ?
C13 C14 C9 117.87(14) . . ?
C13 C14 C16 121.09(14) . . ?
H15A C15 H15B 109.5 . . ?
H15A C15 H15C 109.5 . . ?
H15B C15 H15C 109.5 . . ?
C16 C15 H15A 109.5 . . ?
C16 C15 H15B 109.5 . . ?
C16 C15 H15C 109.5 . . ?
C14 C16 H16 106.9 . . ?
C15 C16 C14 112.20(15) . . ?
C15 C16 H16 106.9 . . ?
C15 C16 C17 110.80(16) . . ?
C17 C16 C14 112.66(14) . . ?
C17 C16 H16 106.9 . . ?
C16 C17 H17A 109.5 . . ?
C16 C17 H17B 109.5 . . ?
C16 C17 H17C 109.5 . . ?
H17A C17 H17B 109.5 . . ?
H17A C17 H17C 109.5 . . ?
H17B C17 H17C 109.5 . . ?
H18A C18 H18B 109.5 . . ?
H18A C18 H18C 109.5 . . ?
H18B C18 H18C 109.5 . . ?
C19 C18 H18A 109.5 . . ?
C19 C18 H18B 109.5 . . ?
C19 C18 H18C 109.5 . . ?
C10 C19 C18 111.35(16) . . ?
C10 C19 H19 107.7 . . ?
C10 C19 C20 110.85(15) . . ?
C18 C19 H19 107.7 . . ?
C18 C19 C20 111.25(15) . . ?
C20 C19 H19 107.7 . . ?
C19 C20 H20A 109.5 . . ?
C19 C20 H20B 109.5 . . ?
C19 C20 H20C 109.5 . . ?
H20A C20 H20B 109.5 . . ?
H20A C20 H20C 109.5 . . ?
H20B C20 H20C 109.5 . . ?
C22 C21 N2 120.59(14) . . ?
C22 C21 C26 121.87(15) . . ?
C26 C21 N2 117.42(14) . . ?
C21 C22 C31 122.42(15) . . ?
C23 C22 C21 117.73(16) . . ?
C23 C22 C31 119.80(15) . . ?
C22 C23 H23 119.4 . . ?
C24 C23 C22 121.17(17) . . ?
C24 C23 H23 119.4 . . ?
C23 C24 H24 119.9 . . ?
C23 C24 C25 120.28(17) . . ?
C25 C24 H24 119.9 . . ?
C24 C25 H25 119.5 . . ?
C24 C25 C26 120.95(17) . . ?
C26 C25 H25 119.5 . . ?
C21 C26 C28 119.81(15) . . ?
C25 C26 C21 117.94(16) . . ?
C25 C26 C28 122.25(15) . . ?
H27A C27 H27B 109.5 . . ?
H27A C27 H27C 109.5 . . ?
H27B C27 H27C 109.5 . . ?
C28 C27 H27A 109.5 . . ?
C28 C27 H27B 109.5 . . ?
C28 C27 H27C 109.5 . . ?
C26 C28 C27 111.37(15) . . ?
C26 C28 H28 107.3 . . ?
C26 C28 C29 113.29(17) . . ?
C27 C28 H28 107.3 . . ?
C27 C28 C29 109.86(16) . . ?
C29 C28 H28 107.3 . . ?
C28 C29 H29A 109.5 . . ?
C28 C29 H29B 109.5 . . ?
C28 C29 H29C 109.5 . . ?
H29A C29 H29B 109.5 . . ?
H29A C29 H29C 109.5 . . ?
H29B C29 H29C 109.5 . . ?
H30A C30 H30B 109.5 . . ?
H30A C30 H30C 109.5 . . ?
H30B C30 H30C 109.5 . . ?
C31 C30 H30A 109.5 . . ?
C31 C30 H30B 109.5 . . ?
C31 C30 H30C 109.5 . . ?
C22 C31 C30 112.42(15) . . ?
C22 C31 H31 108.0 . . ?
C22 C31 C32 109.86(14) . . ?
C30 C31 H31 108.0 . . ?
C30 C31 C32 110.50(15) . . ?
C32 C31 H31 108.0 . . ?
C31 C32 H32A 109.5 . . ?
C31 C32 H32B 109.5 . . ?
C31 C32 H32C 109.5 . . ?
H32A C32 H32B 109.5 . . ?
H32A C32 H32C 109.5 . . ?
H32B C32 H32C 109.5 . . ?
C34 C33 N3 117.67(13) . . ?
C34 C33 C38 121.62(14) . . ?
C38 C33 N3 120.58(14) . . ?
C33 C34 C43 122.38(14) . . ?
C35 C34 C33 118.12(15) . . ?
C35 C34 C43 119.50(15) . . ?
C34 C35 H35 119.4 . . ?
C36 C35 C34 121.29(16) . . ?
C36 C35 H35 119.4 . . ?
C35 C36 H36 120.1 . . ?
C35 C36 C37 119.78(15) . . ?
C37 C36 H36 120.1 . . ?
C36 C37 H37 119.3 . . ?
C36 C37 C38 121.38(16) . . ?
C38 C37 H37 119.3 . . ?
C33 C38 C40 123.53(14) . . ?
C37 C38 C33 117.74(15) . . ?
C37 C38 C40 118.72(14) . . ?
H39A C39 H39B 109.5 . . ?
H39A C39 H39C 109.5 . . ?
H39B C39 H39C 109.5 . . ?
C40 C39 H39A 109.5 . . ?
C40 C39 H39B 109.5 . . ?
C40 C39 H39C 109.5 . . ?
C38 C40 C39 110.72(14) . . ?
C38 C40 H40 108.0 . . ?
C38 C40 C41 111.37(14) . . ?
C39 C40 H40 108.0 . . ?
C41 C40 C39 110.72(14) . . ?
C41 C40 H40 108.0 . . ?
C40 C41 H41A 109.5 . . ?
C40 C41 H41B 109.5 . . ?
C40 C41 H41C 109.5 . . ?
H41A C41 H41B 109.5 . . ?
H41A C41 H41C 109.5 . . ?
H41B C41 H41C 109.5 . . ?
H42A C42 H42B 109.5 . . ?
H42A C42 H42C 109.5 . . ?
H42B C42 H42C 109.5 . . ?
C43 C42 H42A 109.5 . . ?
C43 C42 H42B 109.5 . . ?
C43 C42 H42C 109.5 . . ?
C34 C43 C42 111.47(15) . . ?
C34 C43 H43 107.9 . . ?
C34 C43 C44 110.68(16) . . ?
C42 C43 H43 107.9 . . ?
C42 C43 C44 110.74(16) . . ?
C44 C43 H43 107.9 . . ?
C43 C44 H44A 109.5 . . ?
C43 C44 H44B 109.5 . . ?
C43 C44 H44C 109.5 . . ?
H44A C44 H44B 109.5 . . ?
H44A C44 H44C 109.5 . . ?
H44B C44 H44C 109.5 . . ?
C46 C45 N4 117.58(14) . . ?
C46 C45 C50 122.03(14) . . ?
C50 C45 N4 120.27(14) . . ?
C45 C46 C55 121.33(15) . . ?
C47 C46 C45 118.23(15) . . ?
C47 C46 C55 120.45(16) . . ?
C46 C47 H47 119.6 . . ?
C48 C47 C46 120.73(17) . . ?
C48 C47 H47 119.6 . . ?
C47 C48 H48 119.9 . . ?
C49 C48 C47 120.26(17) . . ?
C49 C48 H48 119.9 . . ?
C48 C49 H49 119.2 . . ?
C48 C49 C50 121.52(17) . . ?
C50 C49 H49 119.2 . . ?
C45 C50 C52 122.89(15) . . ?
C49 C50 C45 117.22(16) . . ?
C49 C50 C52 119.86(15) . . ?
H51A C51 H51B 109.5 . . ?
H51A C51 H51C 109.5 . . ?
H51B C51 H51C 109.5 . . ?
C52 C51 H51A 109.5 . . ?
C52 C51 H51B 109.5 . . ?
C52 C51 H51C 109.5 . . ?
C50 C52 C51 110.70(16) . . ?
C50 C52 H52 107.9 . . ?
C50 C52 C53 111.87(15) . . ?
C51 C52 H52 107.9 . . ?
C53 C52 C51 110.45(16) . . ?
C53 C52 H52 107.9 . . ?
C52 C53 H53A 109.5 . . ?
C52 C53 H53B 109.5 . . ?
C52 C53 H53C 109.5 . . ?
H53A C53 H53B 109.5 . . ?
H53A C53 H53C 109.5 . . ?
H53B C53 H53C 109.5 . . ?
H54A C54 H54B 109.5 . . ?
H54A C54 H54C 109.5 . . ?
H54B C54 H54C 109.5 . . ?
C55 C54 H54A 109.5 . . ?
C55 C54 H54B 109.5 . . ?
C55 C54 H54C 109.5 . . ?
C46 C55 C54 110.22(15) . . ?
C46 C55 H55 107.8 . . ?
C46 C55 C56 112.36(15) . . ?
C54 C55 H55 107.8 . . ?
C56 C55 C54 110.76(17) . . ?
C56 C55 H55 107.8 . . ?
C55 C56 H56A 109.5 . . ?
C55 C56 H56B 109.5 . . ?
C55 C56 H56C 109.5 . . ?
H56A C56 H56B 109.5 . . ?
H56A C56 H56C 109.5 . . ?
H56B C56 H56C 109.5 . . ?

loop_
_geom_bond_atom_site_label_1
_geom_bond_atom_site_label_2
_geom_bond_distance
_geom_bond_site_symmetry_2
_geom_bond_publ_flag
P1 P2 2.0580(6) . ?
P1 C1 1.7848(16) . ?
P2 C3 1.7744(16) . ?
N1 C2 1.3952(19) . ?
N1 C7 1.470(2) . ?
N1 C9 1.447(2) . ?
N2 C2 1.4007(19) . ?
N2 C8 1.4659(19) . ?
N2 C21 1.435(2) . ?
N3 C4 1.3955(19) . ?
N3 C5 1.470(2) . ?
N3 C33 1.4521(19) . ?
N4 C4 1.3837(19) . ?
N4 C6 1.455(2) . ?
N4 C45 1.4402(19) . ?
C1 H1 0.9500 . ?
C1 C2 1.368(2) . ?
C3 H3 0.9500 . ?
C3 C4 1.375(2) . ?
C5 H5A 0.9900 . ?
C5 H5B 0.9900 . ?
C5 C6 1.522(2) . ?
C6 H6A 0.9900 . ?
C6 H6B 0.9900 . ?
C7 H7A 0.9900 . ?
C7 H7B 0.9900 . ?
C7 C8 1.517(2) . ?
C8 H8A 0.9900 . ?
C8 H8B 0.9900 . ?
C9 C10 1.406(2) . ?
C9 C14 1.407(2) . ?
C10 C11 1.396(2) . ?
C10 C19 1.527(2) . ?
C11 H11 0.9500 . ?
C11 C12 1.390(3) . ?
C12 H12 0.9500 . ?
C12 C13 1.392(2) . ?
C13 H13 0.9500 . ?
C13 C14 1.394(2) . ?
C14 C16 1.528(2) . ?
C15 H15A 0.9800 . ?
C15 H15B 0.9800 . ?
C15 H15C 0.9800 . ?
C15 C16 1.517(3) . ?
C16 H16 1.0000 . ?
C16 C17 1.525(2) . ?
C17 H17A 0.9800 . ?
C17 H17B 0.9800 . ?
C17 H17C 0.9800 . ?
C18 H18A 0.9800 . ?
C18 H18B 0.9800 . ?
C18 H18C 0.9800 . ?
C18 C19 1.534(3) . ?
C19 H19 1.0000 . ?
C19 C20 1.534(3) . ?
C20 H20A 0.9800 . ?
C20 H20B 0.9800 . ?
C20 H20C 0.9800 . ?
C21 C22 1.405(2) . ?
C21 C26 1.412(2) . ?
C22 C23 1.400(2) . ?
C22 C31 1.529(2) . ?
C23 H23 0.9500 . ?
C23 C24 1.381(3) . ?
C24 H24 0.9500 . ?
C24 C25 1.390(3) . ?
C25 H25 0.9500 . ?
C25 C26 1.392(2) . ?
C26 C28 1.526(2) . ?
C27 H27A 0.9800 . ?
C27 H27B 0.9800 . ?
C27 H27C 0.9800 . ?
C27 C28 1.532(3) . ?
C28 H28 1.0000 . ?
C28 C29 1.535(3) . ?
C29 H29A 0.9800 . ?
C29 H29B 0.9800 . ?
C29 H29C 0.9800 . ?
C30 H30A 0.9800 . ?
C30 H30B 0.9800 . ?
C30 H30C 0.9800 . ?
C30 C31 1.531(3) . ?
C31 H31 1.0000 . ?
C31 C32 1.542(2) . ?
C32 H32A 0.9800 . ?
C32 H32B 0.9800 . ?
C32 H32C 0.9800 . ?
C33 C34 1.405(2) . ?
C33 C38 1.409(2) . ?
C34 C35 1.397(2) . ?
C34 C43 1.526(2) . ?
C35 H35 0.9500 . ?
C35 C36 1.383(3) . ?
C36 H36 0.9500 . ?
C36 C37 1.387(3) . ?
C37 H37 0.9500 . ?
C37 C38 1.399(2) . ?
C38 C40 1.527(2) . ?
C39 H39A 0.9800 . ?
C39 H39B 0.9800 . ?
C39 H39C 0.9800 . ?
C39 C40 1.538(2) . ?
C40 H40 1.0000 . ?
C40 C41 1.532(2) . ?
C41 H41A 0.9800 . ?
C41 H41B 0.9800 . ?
C41 H41C 0.9800 . ?
C42 H42A 0.9800 . ?
C42 H42B 0.9800 . ?
C42 H42C 0.9800 . ?
C42 C43 1.530(3) . ?
C43 H43 1.0000 . ?
C43 C44 1.535(3) . ?
C44 H44A 0.9800 . ?
C44 H44B 0.9800 . ?
C44 H44C 0.9800 . ?
C45 C46 1.405(2) . ?
C45 C50 1.408(2) . ?
C46 C47 1.394(2) . ?
C46 C55 1.524(2) . ?
C47 H47 0.9500 . ?
C47 C48 1.388(3) . ?
C48 H48 0.9500 . ?
C48 C49 1.379(3) . ?
C49 H49 0.9500 . ?
C49 C50 1.402(2) . ?
C50 C52 1.522(2) . ?
C51 H51A 0.9800 . ?
C51 H51B 0.9800 . ?
C51 H51C 0.9800 . ?
C51 C52 1.533(3) . ?
C52 H52 1.0000 . ?
C52 C53 1.527(3) . ?
C53 H53A 0.9800 . ?
C53 H53B 0.9800 . ?
C53 H53C 0.9800 . ?
C54 H54A 0.9800 . ?
C54 H54B 0.9800 . ?
C54 H54C 0.9800 . ?
C54 C55 1.528(2) . ?
C55 H55 1.0000 . ?
C55 C56 1.527(3) . ?
C56 H56A 0.9800 . ?
C56 H56B 0.9800 . ?
C56 H56C 0.9800 . ?

loop_
_geom_torsion_atom_site_label_1
_geom_torsion_atom_site_label_2
_geom_torsion_atom_site_label_3
_geom_torsion_atom_site_label_4
_geom_torsion
_geom_torsion_site_symmetry_1
_geom_torsion_site_symmetry_2
_geom_torsion_site_symmetry_3
_geom_torsion_site_symmetry_4
_geom_torsion_publ_flag
P1 P2 C3 C4 -168.85(11) . . . . ?
P1 C1 C2 N1 11.3(2) . . . . ?
P1 C1 C2 N2 -169.42(11) . . . . ?
P2 P1 C1 C2 -168.48(12) . . . . ?
P2 C3 C4 N3 16.9(2) . . . . ?
P2 C3 C4 N4 -163.24(12) . . . . ?
N1 C7 C8 N2 -28.72(15) . . . . ?
N1 C9 C10 C11 178.10(14) . . . . ?
N1 C9 C10 C19 0.4(2) . . . . ?
N1 C9 C14 C13 -177.12(14) . . . . ?
N1 C9 C14 C16 1.7(2) . . . . ?
N2 C21 C22 C23 178.21(15) . . . . ?
N2 C21 C22 C31 0.7(2) . . . . ?
N2 C21 C26 C25 -176.48(15) . . . . ?
N2 C21 C26 C28 4.1(2) . . . . ?
N3 C5 C6 N4 -23.45(17) . . . . ?
N3 C33 C34 C35 -176.52(15) . . . . ?
N3 C33 C34 C43 4.4(2) . . . . ?
N3 C33 C38 C37 178.40(14) . . . . ?
N3 C33 C38 C40 -0.6(2) . . . . ?
N4 C45 C46 C47 -177.35(14) . . . . ?
N4 C45 C46 C55 3.2(2) . . . . ?
N4 C45 C50 C49 177.59(15) . . . . ?
N4 C45 C50 C52 -0.5(2) . . . . ?
C2 N1 C7 C8 24.96(16) . . . . ?
C2 N1 C9 C10 62.5(2) . . . . ?
C2 N1 C9 C14 -122.55(15) . . . . ?
C2 N2 C8 C7 24.87(16) . . . . ?
C2 N2 C21 C22 67.16(19) . . . . ?
C2 N2 C21 C26 -116.83(16) . . . . ?
C4 N3 C5 C6 19.40(17) . . . . ?
C4 N3 C33 C34 -128.53(16) . . . . ?
C4 N3 C33 C38 55.6(2) . . . . ?
C4 N4 C6 C5 21.38(18) . . . . ?
C4 N4 C45 C46 -109.58(17) . . . . ?
C4 N4 C45 C50 74.4(2) . . . . ?
C5 N3 C4 N4 -6.73(17) . . . . ?
C5 N3 C4 C3 173.19(15) . . . . ?
C5 N3 C33 C34 91.05(18) . . . . ?
C5 N3 C33 C38 -84.86(18) . . . . ?
C6 N4 C4 N3 -9.93(17) . . . . ?
C6 N4 C4 C3 170.15(15) . . . . ?
C6 N4 C45 C46 92.37(18) . . . . ?
C6 N4 C45 C50 -83.68(19) . . . . ?
C7 N1 C2 N2 -10.10(16) . . . . ?
C7 N1 C2 C1 169.29(15) . . . . ?
C7 N1 C9 C10 -80.27(18) . . . . ?
C7 N1 C9 C14 94.68(17) . . . . ?
C8 N2 C2 N1 -10.07(16) . . . . ?
C8 N2 C2 C1 170.51(14) . . . . ?
C8 N2 C21 C22 -78.57(19) . . . . ?
C8 N2 C21 C26 97.45(17) . . . . ?
C9 N1 C2 N2 -154.94(13) . . . . ?
C9 N1 C2 C1 24.5(2) . . . . ?
C9 N1 C7 C8 172.51(12) . . . . ?
C9 C10 C11 C12 -2.1(2) . . . . ?
C9 C10 C19 C18 -122.36(18) . . . . ?
C9 C10 C19 C20 113.21(18) . . . . ?
C9 C14 C16 C15 84.4(2) . . . . ?
C9 C14 C16 C17 -149.69(16) . . . . ?
C10 C9 C14 C13 -2.3(2) . . . . ?
C10 C9 C14 C16 176.55(15) . . . . ?
C10 C11 C12 C13 -0.2(3) . . . . ?
C11 C10 C19 C18 59.9(2) . . . . ?
C11 C10 C19 C20 -64.5(2) . . . . ?
C11 C12 C13 C14 1.4(3) . . . . ?
C12 C13 C14 C9 -0.2(2) . . . . ?
C12 C13 C14 C16 -179.02(16) . . . . ?
C13 C14 C16 C15 -96.8(2) . . . . ?
C13 C14 C16 C17 29.1(2) . . . . ?
C14 C9 C10 C11 3.4(2) . . . . ?
C14 C9 C10 C19 -174.33(15) . . . . ?
C19 C10 C11 C12 175.69(16) . . . . ?
C21 N2 C2 N1 -158.29(13) . . . . ?
C21 N2 C2 C1 22.3(2) . . . . ?
C21 N2 C8 C7 174.44(13) . . . . ?
C21 C22 C23 C24 -2.4(3) . . . . ?
C21 C22 C31 C30 -123.55(18) . . . . ?
C21 C22 C31 C32 112.95(18) . . . . ?
C21 C26 C28 C27 77.30(19) . . . . ?
C21 C26 C28 C29 -158.25(17) . . . . ?
C22 C21 C26 C25 -0.5(2) . . . . ?
C22 C21 C26 C28 -179.97(15) . . . . ?
C22 C23 C24 C25 0.5(3) . . . . ?
C23 C22 C31 C30 59.0(2) . . . . ?
C23 C22 C31 C32 -64.5(2) . . . . ?
C23 C24 C25 C26 1.5(3) . . . . ?
C24 C25 C26 C21 -1.4(3) . . . . ?
C24 C25 C26 C28 177.99(17) . . . . ?
C25 C26 C28 C27 -102.12(19) . . . . ?
C25 C26 C28 C29 22.3(2) . . . . ?
C26 C21 C22 C23 2.4(2) . . . . ?
C26 C21 C22 C31 -175.10(15) . . . . ?
C31 C22 C23 C24 175.19(16) . . . . ?
C33 N3 C4 N4 -148.91(14) . . . . ?
C33 N3 C4 C3 31.0(2) . . . . ?
C33 N3 C5 C6 164.80(13) . . . . ?
C33 C34 C35 C36 -1.6(3) . . . . ?
C33 C34 C43 C42 126.66(18) . . . . ?
C33 C34 C43 C44 -109.62(19) . . . . ?
C33 C38 C40 C39 113.96(17) . . . . ?
C33 C38 C40 C41 -122.39(16) . . . . ?
C34 C33 C38 C37 2.7(2) . . . . ?
C34 C33 C38 C40 -176.39(15) . . . . ?
C34 C35 C36 C37 1.7(3) . . . . ?
C35 C34 C43 C42 -52.4(2) . . . . ?
C35 C34 C43 C44 71.4(2) . . . . ?
C35 C36 C37 C38 0.4(3) . . . . ?
C36 C37 C38 C33 -2.5(3) . . . . ?
C36 C37 C38 C40 176.57(16) . . . . ?
C37 C38 C40 C39 -65.08(19) . . . . ?
C37 C38 C40 C41 58.6(2) . . . . ?
C38 C33 C34 C35 -0.7(2) . . . . ?
C38 C33 C34 C43 -179.69(16) . . . . ?
C43 C34 C35 C36 177.47(17) . . . . ?
C45 N4 C4 N3 -169.45(13) . . . . ?
C45 N4 C4 C3 10.6(2) . . . . ?
C45 N4 C6 C5 -177.72(14) . . . . ?
C45 C46 C47 C48 0.2(3) . . . . ?
C45 C46 C55 C54 104.90(19) . . . . ?
C45 C46 C55 C56 -131.05(19) . . . . ?
C45 C50 C52 C51 116.74(19) . . . . ?
C45 C50 C52 C53 -119.60(18) . . . . ?
C46 C45 C50 C49 1.7(2) . . . . ?
C46 C45 C50 C52 -176.42(15) . . . . ?
C46 C47 C48 C49 0.5(3) . . . . ?
C47 C46 C55 C54 -74.6(2) . . . . ?
C47 C46 C55 C56 49.5(2) . . . . ?
C47 C48 C49 C50 -0.1(3) . . . . ?
C48 C49 C50 C45 -0.9(3) . . . . ?
C48 C49 C50 C52 177.25(17) . . . . ?
C49 C50 C52 C51 -61.4(2) . . . . ?
C49 C50 C52 C53 62.3(2) . . . . ?
C50 C45 C46 C47 -1.4(2) . . . . ?
C50 C45 C46 C55 179.15(15) . . . . ?
C55 C46 C47 C48 179.71(16) . . . . ?
